data_7048688
loop_
_publ_author_name
'Itabashi, Takayuki'
'Mori, Okki'
'Arashiba, Kazuya'
'Eizawa, Aya'
'Nakajima, Kazunari'
'Nishibayashi, Yoshiaki'

_publ_section_title
;
 Effect of substituents on molybdenum triiodide complexes bearing PNP-type
 pincer ligands toward catalytic nitrogen fixation
;
_journal_name_full 'Dalton Transactions'
_journal_paper_doi 10.1039/C8DT04975K
_journal_year 2019
_chemical_formula_moiety 'C31 H27 I3 Mo N P2'
_chemical_formula_sum 'C31 H27 I3 Mo N P2'
_chemical_formula_weight 952.16
_space_group_crystal_system triclinic
_space_group_IT_number 2
_space_group_name_Hall '-P 1'
_space_group_name_H-M_alt 'P -1'
_symmetry_space_group_name_Hall '-P 1'
_symmetry_space_group_name_H-M 'P -1'
_atom_sites_solution_hydrogens geom
_atom_sites_solution_primary direct
_atom_sites_solution_secondary difmap
_audit_update_record
;
2018-12-05 deposited with the CCDC.
2019-01-21 downloaded from the CCDC.
;
_cell_angle_alpha 96.216(7)
_cell_angle_beta 98.933(7)
_cell_angle_gamma 109.654(8)
_cell_formula_units_Z 2
_cell_length_a 10.8646(7)
_cell_length_b 11.4437(7)
_cell_length_c 13.9846(10)
_cell_measurement_reflns_used 11329
_cell_measurement_temperature 173
_cell_measurement_theta_max 27.48
_cell_measurement_theta_min 3.00
_cell_volume 1593.3(2)
_computing_cell_refinement 'RAPID AUTO'
_computing_data_collection 'RAPID AUTO (Rigaku, ????)'
_computing_data_reduction 'RAPID AUTO'
_computing_molecular_graphics 'CrystalStructure 4.3'
_computing_publication_material 'CrystalStructure 4.3 (Rigaku, 2018)'
_computing_structure_refinement 'SHELXL Version 2016/6 (Sheldrick, 2008)'
_computing_structure_solution 'SIR2011 (Burla, et al., 2012)'
_diffrn_ambient_temperature 173
_diffrn_detector_area_resol_mean 10.000
_diffrn_measured_fraction_theta_full 0.984
_diffrn_measured_fraction_theta_max 0.977
_diffrn_measurement_device_type 'Rigaku R-AXIS RAPID'
_diffrn_measurement_method \w
_diffrn_radiation_type 'Mo K\a'
_diffrn_radiation_wavelength 0.71075
_diffrn_reflns_av_R_equivalents 0.0593
_diffrn_reflns_av_unetI/netI 0.0894
_diffrn_reflns_Laue_measured_fraction_full 0.984
_diffrn_reflns_Laue_measured_fraction_max 0.977
_diffrn_reflns_limit_h_max 14
_diffrn_reflns_limit_h_min -13
_diffrn_reflns_limit_k_max 14
_diffrn_reflns_limit_k_min -14
_diffrn_reflns_limit_l_max 18
_diffrn_reflns_limit_l_min -18
_diffrn_reflns_number 15057
_diffrn_reflns_point_group_measured_fraction_full 0.984
_diffrn_reflns_point_group_measured_fraction_max 0.977
_diffrn_reflns_theta_full 25.242
_diffrn_reflns_theta_max 27.483
_diffrn_reflns_theta_min 2.994
_diffrn_standards_number 0
_exptl_absorpt_coefficient_mu 3.440
_exptl_absorpt_correction_T_max 0.966
_exptl_absorpt_correction_T_min 0.392
_exptl_absorpt_correction_type multi-scan
_exptl_absorpt_process_details 'ABSCOR (Rigaku, 1995)'
_exptl_crystal_colour orange
_exptl_crystal_density_diffrn 1.985
_exptl_crystal_density_method 'not measured'
_exptl_crystal_description platelet
_exptl_crystal_F_000 902.00
_exptl_crystal_size_max 0.150
_exptl_crystal_size_mid 0.060
_exptl_crystal_size_min 0.010
_refine_diff_density_max 1.92
_refine_diff_density_min -2.16
_refine_ls_extinction_method none
_refine_ls_goodness_of_fit_ref 1.101
_refine_ls_hydrogen_treatment constr
_refine_ls_number_parameters 343
_refine_ls_number_reflns 7129
_refine_ls_number_restraints 0
_refine_ls_R_factor_all 0.1124
_refine_ls_R_factor_gt 0.0699
_refine_ls_shift/su_max 0.000
_refine_ls_structure_factor_coef Fsqd
_refine_ls_weighting_details 'w = 1/[\s^2^(Fo^2^)+(0.1000P)^2^] where P=(Fo^2^+2Fc^2^)/3'
_refine_ls_weighting_scheme calc
_refine_ls_wR_factor_gt 0.1745
_refine_ls_wR_factor_ref 0.1928
_reflns_Friedel_coverage 0.000
_reflns_number_gt 4800
_reflns_number_total 7129
_reflns_threshold_expression F^2^>2.0\s(F^2^)
_cod_data_source_file c8dt04975k2.cif
_cod_data_source_block 2d
_cod_database_code 7048688

loop_
_space_group_symop_id
_space_group_symop_operation_xyz
1 +X,+Y,+Z
2 -X,-Y,-Z

loop_
_atom_site_label
_atom_site_type_symbol
_atom_site_fract_x
_atom_site_fract_y
_atom_site_fract_z
_atom_site_U_iso_or_equiv
_atom_site_adp_type
_atom_site_occupancy
_atom_site_site_symmetry_order
_atom_site_calc_flag
_atom_site_refinement_flags_posn
_atom_site_refinement_flags_adp
I1 I 0.20688(7) 0.87966(6) 0.04052(5) 0.0343(2) Uani 1 1 d . .
I2 I 0.05630(7) 1.08103(8) 0.20305(6) 0.0418(2) Uani 1 1 d . .
I3 I 0.36689(7) 1.15392(7) 0.41388(5) 0.0342(2) Uani 1 1 d . .
Mo1 Mo 0.27793(8) 1.02019(8) 0.22504(6) 0.0267(2) Uani 1 1 d . .
P1 P 0.2221(2) 0.8228(2) 0.3021(2) 0.0284(6) Uani 1 1 d . .
P2 P 0.4186(2) 1.1994(2) 0.1547(2) 0.0271(6) Uani 1 1 d . .
N1 N 0.4719(7) 0.9885(7) 0.2443(6) 0.0243(17) Uani 1 1 d . .
C1 C 0.1622(10) 0.6664(9) 0.2255(7) 0.030(2) Uani 1 1 d . .
C2 C 0.0309(11) 0.5859(12) 0.2143(11) 0.054(3) Uani 1 1 d . .
H1 H -0.027455 0.610605 0.248950 0.064 Uiso 1 1 calc R U
C3 C -0.0152(13) 0.4723(13) 0.1541(12) 0.069(4) Uani 1 1 d . .
H2 H -0.106060 0.419268 0.145676 0.083 Uiso 1 1 calc R U
C4 C 0.0707(14) 0.4322(12) 0.1041(11) 0.059(4) Uani 1 1 d . .
H3 H 0.040696 0.350592 0.065484 0.071 Uiso 1 1 calc R U
C5 C 0.2015(11) 0.5166(11) 0.1132(9) 0.045(3) Uani 1 1 d . .
H4 H 0.260380 0.494494 0.077591 0.055 Uiso 1 1 calc R U
C6 C 0.2431(10) 0.6281(10) 0.1721(9) 0.042(3) Uani 1 1 d . .
H5 H 0.332307 0.683722 0.177653 0.050 Uiso 1 1 calc R U
C7 C 0.1297(9) 0.7975(9) 0.4006(8) 0.029(2) Uani 1 1 d . .
C8 C 0.0374(11) 0.8547(11) 0.4071(10) 0.046(3) Uani 1 1 d . .
H6 H 0.026226 0.909541 0.362841 0.056 Uiso 1 1 calc R U
C9 C -0.0394(13) 0.8318(12) 0.4786(11) 0.056(4) Uani 1 1 d . .
H7 H -0.106303 0.867603 0.480626 0.067 Uiso 1 1 calc R U
C10 C -0.0200(12) 0.7589(14) 0.5455(10) 0.057(4) Uani 1 1 d . .
H8 H -0.070885 0.746705 0.595477 0.068 Uiso 1 1 calc R U
C11 C 0.0719(15) 0.7036(17) 0.5411(11) 0.075(5) Uani 1 1 d . .
H9 H 0.084895 0.651415 0.587093 0.090 Uiso 1 1 calc R U
C12 C 0.1476(13) 0.7243(15) 0.4676(10) 0.064(4) Uani 1 1 d . .
H10 H 0.212670 0.686269 0.464746 0.077 Uiso 1 1 calc R U
C13 C 0.3925(10) 0.8480(10) 0.3610(8) 0.032(2) Uani 1 1 d . .
H11 H 0.413865 0.901930 0.426105 0.039 Uiso 1 1 calc R U
H12 H 0.398131 0.765801 0.372100 0.039 Uiso 1 1 calc R U
C14 C 0.4953(9) 0.9078(9) 0.3041(7) 0.026(2) Uani 1 1 d . .
C15 C 0.6169(10) 0.8895(10) 0.3173(8) 0.036(3) Uani 1 1 d . .
H13 H 0.631630 0.832414 0.358184 0.044 Uiso 1 1 calc R U
C16 C 0.7152(11) 0.9536(11) 0.2716(9) 0.043(3) Uani 1 1 d . .
H14 H 0.798441 0.941920 0.281195 0.051 Uiso 1 1 calc R U
C17 C 0.6923(10) 1.0358(11) 0.2112(8) 0.036(3) Uani 1 1 d . .
H15 H 0.759637 1.081663 0.179385 0.043 Uiso 1 1 calc R U
C18 C 0.5716(9) 1.0492(9) 0.1986(7) 0.026(2) Uani 1 1 d . .
C19 C 0.5398(10) 1.1299(10) 0.1268(8) 0.031(2) Uani 1 1 d . .
H16 H 0.505500 1.077713 0.060405 0.037 Uiso 1 1 calc R U
H17 H 0.623725 1.198590 0.124830 0.037 Uiso 1 1 calc R U
C20 C 0.3650(10) 1.2465(9) 0.0405(8) 0.029(2) Uani 1 1 d . .
C21 C 0.4648(11) 1.3211(12) -0.0055(9) 0.044(3) Uani 1 1 d . .
H18 H 0.556890 1.344664 0.022699 0.053 Uiso 1 1 calc R U
C22 C 0.4243(13) 1.3587(11) -0.0930(9) 0.047(3) Uani 1 1 d . .
H19 H 0.489611 1.404595 -0.126358 0.057 Uiso 1 1 calc R U
C23 C 0.2911(12) 1.3303(11) -0.1314(9) 0.043(3) Uani 1 1 d . .
H20 H 0.265008 1.361048 -0.188649 0.051 Uiso 1 1 calc R U
C24 C 0.1973(11) 1.2585(11) -0.0873(9) 0.040(3) Uani 1 1 d . .
H21 H 0.105286 1.236135 -0.115421 0.048 Uiso 1 1 calc R U
C25 C 0.2342(10) 1.2175(10) -0.0021(8) 0.033(2) Uani 1 1 d . .
H22 H 0.166726 1.167702 0.027825 0.039 Uiso 1 1 calc R U
C26 C 0.5102(11) 1.3442(10) 0.2414(8) 0.037(3) Uani 1 1 d . .
C27 C 0.6452(12) 1.3808(11) 0.2834(9) 0.045(3) Uani 1 1 d . .
H23 H 0.695533 1.332438 0.263225 0.054 Uiso 1 1 calc R U
C28 C 0.7069(14) 1.4896(12) 0.3559(10) 0.062(4) Uani 1 1 d . .
H24 H 0.799725 1.516510 0.382908 0.074 Uiso 1 1 calc R U
C29 C 0.6344(14) 1.5555(11) 0.3870(10) 0.054(3) Uani 1 1 d . .
H25 H 0.675705 1.627017 0.437667 0.065 Uiso 1 1 calc R U
C30 C 0.4994(13) 1.5195(11) 0.3455(10) 0.048(3) Uani 1 1 d . .
H26 H 0.449051 1.566969 0.367373 0.057 Uiso 1 1 calc R U
C31 C 0.4394(11) 1.4164(10) 0.2735(8) 0.038(3) Uani 1 1 d . .
H27 H 0.347614 1.393432 0.244723 0.046 Uiso 1 1 calc R U

loop_
_atom_site_aniso_label
_atom_site_aniso_U_11
_atom_site_aniso_U_22
_atom_site_aniso_U_33
_atom_site_aniso_U_23
_atom_site_aniso_U_13
_atom_site_aniso_U_12
I1 0.0327(4) 0.0387(4) 0.0288(4) 0.0008(3) 0.0027(3) 0.0124(3)
I2 0.0272(4) 0.0617(5) 0.0446(5) 0.0111(4) 0.0079(3) 0.0254(3)
I3 0.0332(4) 0.0419(4) 0.0271(4) 0.0016(3) 0.0038(3) 0.0156(3)
Mo1 0.0221(4) 0.0317(5) 0.0285(5) 0.0043(3) 0.0041(3) 0.0130(3)
P1 0.0217(12) 0.0323(15) 0.0350(15) 0.0071(11) 0.0044(10) 0.0146(10)
P2 0.0238(12) 0.0278(15) 0.0309(14) 0.0038(11) 0.0041(10) 0.0117(10)
N1 0.021(4) 0.031(5) 0.025(4) 0.003(3) 0.005(3) 0.015(3)
C1 0.036(6) 0.021(5) 0.030(6) 0.003(4) 0.002(4) 0.011(4)
C2 0.029(6) 0.046(8) 0.078(10) 0.000(7) 0.014(6) 0.004(5)
C3 0.037(7) 0.054(9) 0.090(12) -0.016(8) 0.016(7) -0.009(6)
C4 0.054(8) 0.042(8) 0.071(10) -0.016(6) 0.003(7) 0.018(6)
C5 0.033(6) 0.043(8) 0.056(8) 0.002(6) 0.006(5) 0.011(5)
C6 0.024(5) 0.033(7) 0.054(8) -0.011(5) 0.002(5) 0.003(4)
C7 0.026(5) 0.028(6) 0.036(6) 0.003(4) 0.010(4) 0.012(4)
C8 0.036(6) 0.032(7) 0.076(9) 0.004(6) 0.024(6) 0.015(5)
C9 0.044(7) 0.052(9) 0.081(11) 0.008(7) 0.025(7) 0.025(6)
C10 0.036(7) 0.081(10) 0.048(8) 0.000(7) 0.020(6) 0.014(6)
C11 0.065(10) 0.123(14) 0.050(9) 0.039(9) 0.022(8) 0.039(10)
C12 0.050(8) 0.111(12) 0.061(9) 0.041(9) 0.028(7) 0.051(8)
C13 0.029(5) 0.031(6) 0.036(6) 0.007(4) -0.002(4) 0.014(4)
C14 0.031(5) 0.025(5) 0.024(5) 0.005(4) 0.000(4) 0.015(4)
C15 0.025(5) 0.046(7) 0.048(7) 0.016(5) 0.010(5) 0.022(5)
C16 0.036(6) 0.053(8) 0.047(7) 0.005(6) 0.011(5) 0.026(5)
C17 0.026(5) 0.055(7) 0.041(7) 0.018(5) 0.012(5) 0.026(5)
C18 0.023(5) 0.030(6) 0.023(5) -0.002(4) 0.000(4) 0.013(4)
C19 0.030(5) 0.038(6) 0.037(6) 0.009(5) 0.015(4) 0.023(4)
C20 0.032(5) 0.015(5) 0.042(6) -0.001(4) 0.004(4) 0.015(4)
C21 0.029(6) 0.056(8) 0.050(7) 0.029(6) 0.008(5) 0.011(5)
C22 0.052(7) 0.048(8) 0.043(7) 0.020(6) 0.012(6) 0.016(6)
C23 0.048(7) 0.051(8) 0.036(7) 0.012(5) 0.002(5) 0.027(6)
C24 0.034(6) 0.044(7) 0.044(7) 0.007(5) 0.004(5) 0.018(5)
C25 0.024(5) 0.033(6) 0.043(6) 0.007(5) 0.011(4) 0.009(4)
C26 0.032(6) 0.039(7) 0.038(6) 0.010(5) 0.006(5) 0.010(5)
C27 0.040(6) 0.045(7) 0.048(7) 0.006(5) 0.008(5) 0.012(5)
C28 0.051(8) 0.043(8) 0.061(9) -0.015(6) -0.020(7) -0.002(6)
C29 0.076(10) 0.027(7) 0.047(8) -0.002(5) -0.001(7) 0.013(6)
C30 0.064(8) 0.028(7) 0.056(8) 0.004(5) 0.010(6) 0.024(6)
C31 0.036(6) 0.038(7) 0.042(7) 0.001(5) 0.002(5) 0.018(5)

loop_
_atom_type_symbol
_atom_type_description
_atom_type_scat_dispersion_real
_atom_type_scat_dispersion_imag
_atom_type_scat_source
C C 0.0033 0.0016
;
International Tables for Crystallography
(Vol. C, Tables 4.2.6.8 and 6.1.1.4)
;
H H 0.0000 0.0000
;
International Tables for Crystallography
(Vol. C, Table 6.1.1.4)
;
N N 0.0061 0.0033
;
International Tables for Crystallography
(Vol. C, Tables 4.2.6.8 and 6.1.1.4)
;
P P 0.1023 0.0942
;
International Tables for Crystallography
(Vol. C, Tables 4.2.6.8 and 6.1.1.4)
;
Mo Mo -1.6832 0.6857
;
International Tables for Crystallography
(Vol. C, Tables 4.2.6.8 and 6.1.1.4)
;
I I -0.4742 1.8119
;
International Tables for Crystallography
(Vol. C, Tables 4.2.6.8 and 6.1.1.4)
;

loop_
_geom_angle_atom_site_label_1
_geom_angle_atom_site_label_2
_geom_angle_atom_site_label_3
_geom_angle
N1 Mo1 P2 78.7(2)
N1 Mo1 P1 78.4(2)
P2 Mo1 P1 157.08(9)
N1 Mo1 I2 174.8(2)
P2 Mo1 I2 96.75(6)
P1 Mo1 I2 106.18(7)
N1 Mo1 I1 88.8(2)
P2 Mo1 I1 87.38(7)
P1 Mo1 I1 91.25(7)
I2 Mo1 I1 93.48(3)
N1 Mo1 I3 86.5(2)
P2 Mo1 I3 92.79(7)
P1 Mo1 I3 86.69(7)
I2 Mo1 I3 91.35(3)
I1 Mo1 I3 175.11(4)
C13 P1 C1 104.6(5)
C13 P1 C7 104.3(5)
C1 P1 C7 103.3(5)
C13 P1 Mo1 96.4(3)
C1 P1 Mo1 120.8(3)
C7 P1 Mo1 124.2(3)
C19 P2 C20 103.8(5)
C19 P2 C26 106.9(5)
C20 P2 C26 106.0(5)
C19 P2 Mo1 97.0(4)
C20 P2 Mo1 125.0(3)
C26 P2 Mo1 115.5(4)
C14 N1 C18 117.5(8)
C14 N1 Mo1 120.5(6)
C18 N1 Mo1 121.9(6)
C6 C1 C2 117.9(10)
C6 C1 P1 121.4(8)
C2 C1 P1 120.6(9)
C3 C2 C1 120.6(12)
C3 C2 H1 119.7
C1 C2 H1 119.7
C2 C3 C4 120.6(12)
C2 C3 H2 119.7
C4 C3 H2 119.7
C5 C4 C3 117.9(12)
C5 C4 H3 121.0
C3 C4 H3 121.0
C6 C5 C4 119.8(12)
C6 C5 H4 120.1
C4 C5 H4 120.1
C5 C6 C1 123.0(10)
C5 C6 H5 118.5
C1 C6 H5 118.5
C12 C7 C8 118.8(11)
C12 C7 P1 122.7(8)
C8 C7 P1 118.5(9)
C7 C8 C9 119.7(12)
C7 C8 H6 120.2
C9 C8 H6 120.2
C8 C9 C10 121.0(12)
C8 C9 H7 119.5
C10 C9 H7 119.5
C11 C10 C9 120.0(13)
C11 C10 H8 120.0
C9 C10 H8 120.0
C10 C11 C12 119.2(14)
C10 C11 H9 120.4
C12 C11 H9 120.4
C7 C12 C11 121.3(13)
C7 C12 H10 119.3
C11 C12 H10 119.3
C14 C13 P1 114.5(7)
C14 C13 H11 108.6
P1 C13 H11 108.6
C14 C13 H12 108.6
P1 C13 H12 108.6
H11 C13 H12 107.6
N1 C14 C15 120.6(9)
N1 C14 C13 118.7(8)
C15 C14 C13 120.6(9)
C16 C15 C14 120.2(10)
C16 C15 H13 119.9
C14 C15 H13 119.9
C15 C16 C17 119.5(10)
C15 C16 H14 120.2
C17 C16 H14 120.2
C18 C17 C16 118.6(10)
C18 C17 H15 120.7
C16 C17 H15 120.7
C17 C18 N1 123.6(9)
C17 C18 C19 119.7(9)
N1 C18 C19 116.6(8)
C18 C19 P2 115.0(7)
C18 C19 H16 108.5
P2 C19 H16 108.5
C18 C19 H17 108.5
P2 C19 H17 108.5
H16 C19 H17 107.5
C25 C20 C21 118.3(10)
C25 C20 P2 123.4(8)
C21 C20 P2 118.3(8)
C22 C21 C20 118.6(10)
C22 C21 H18 120.7
C20 C21 H18 120.7
C23 C22 C21 120.9(11)
C23 C22 H19 119.6
C21 C22 H19 119.6
C24 C23 C22 119.8(11)
C24 C23 H20 120.1
C22 C23 H20 120.1
C23 C24 C25 120.5(10)
C23 C24 H21 119.7
C25 C24 H21 119.7
C20 C25 C24 121.8(10)
C20 C25 H22 119.1
C24 C25 H22 119.1
C31 C26 C27 118.5(11)
C31 C26 P2 118.1(8)
C27 C26 P2 123.2(9)
C28 C27 C26 119.8(12)
C28 C27 H23 120.1
C26 C27 H23 120.1
C29 C28 C27 120.0(12)
C29 C28 H24 120.0
C27 C28 H24 120.0
C28 C29 C30 120.5(11)
C28 C29 H25 119.7
C30 C29 H25 119.7
C29 C30 C31 119.9(11)
C29 C30 H26 120.0
C31 C30 H26 120.0
C30 C31 C26 121.2(11)
C30 C31 H27 119.4
C26 C31 H27 119.4

loop_
_geom_bond_atom_site_label_1
_geom_bond_atom_site_label_2
_geom_bond_distance
I1 Mo1 2.7365(11)
I2 Mo1 2.7058(10)
I3 Mo1 2.7545(11)
Mo1 N1 2.238(7)
Mo1 P2 2.511(3)
Mo1 P1 2.538(3)
P1 C13 1.818(10)
P1 C1 1.833(10)
P1 C7 1.819(10)
P2 C19 1.822(9)
P2 C20 1.813(10)
P2 C26 1.813(11)
N1 C14 1.370(12)
N1 C18 1.367(12)
C1 C6 1.383(14)
C1 C2 1.387(15)
C2 C3 1.357(18)
C2 H1 0.9500
C3 C4 1.411(19)
C3 H2 0.9500
C4 C5 1.401(17)
C4 H3 0.9500
C5 C6 1.334(15)
C5 H4 0.9500
C6 H5 0.9500
C7 C12 1.356(16)
C7 C8 1.379(14)
C8 C9 1.390(18)
C8 H6 0.9500
C9 C10 1.357(19)
C9 H7 0.9500
C10 C11 1.36(2)
C10 H8 0.9500
C11 C12 1.405(19)
C11 H9 0.9500
C12 H10 0.9500
C13 C14 1.493(15)
C13 H11 0.9900
C13 H12 0.9900
C14 C15 1.393(13)
C15 C16 1.369(16)
C15 H13 0.9500
C16 C17 1.386(15)
C16 H14 0.9500
C17 C18 1.358(13)
C17 H15 0.9500
C18 C19 1.513(13)
C19 H16 0.9900
C19 H17 0.9900
C20 C25 1.364(13)
C20 C21 1.425(15)
C21 C22 1.396(15)
C21 H18 0.9500
C22 C23 1.376(16)
C22 H19 0.9500
C23 C24 1.355(16)
C23 H20 0.9500
C24 C25 1.379(15)
C24 H21 0.9500
C25 H22 0.9500
C26 C31 1.389(15)
C26 C27 1.392(15)
C27 C28 1.407(16)
C27 H23 0.9500
C28 C29 1.347(19)
C28 H24 0.9500
C29 C30 1.391(17)
C29 H25 0.9500
C30 C31 1.361(16)
C30 H26 0.9500
C31 H27 0.9500

loop_
_geom_torsion_atom_site_label_1
_geom_torsion_atom_site_label_2
_geom_torsion_atom_site_label_3
_geom_torsion_atom_site_label_4
_geom_torsion
C13 P1 C1 C6 -40.9(10)
C7 P1 C1 C6 -149.8(9)
Mo1 P1 C1 C6 65.8(10)
C13 P1 C1 C2 143.4(10)
C7 P1 C1 C2 34.6(11)
Mo1 P1 C1 C2 -109.8(9)
C6 C1 C2 C3 1(2)
P1 C1 C2 C3 177.1(12)
C1 C2 C3 C4 2(2)
C2 C3 C4 C5 -4(2)
C3 C4 C5 C6 4(2)
C4 C5 C6 C1 0(2)
C2 C1 C6 C5 -2.1(18)
P1 C1 C6 C5 -177.8(10)
C13 P1 C7 C12 -43.0(12)
C1 P1 C7 C12 66.1(12)
Mo1 P1 C7 C12 -151.1(10)
C13 P1 C7 C8 137.3(9)
C1 P1 C7 C8 -113.6(9)
Mo1 P1 C7 C8 29.2(10)
C12 C7 C8 C9 -3.0(19)
P1 C7 C8 C9 176.7(10)
C7 C8 C9 C10 3(2)
C8 C9 C10 C11 -2(2)
C9 C10 C11 C12 1(2)
C8 C7 C12 C11 2(2)
P1 C7 C12 C11 -178.1(12)
C10 C11 C12 C7 -1(3)
C1 P1 C13 C14 89.0(8)
C7 P1 C13 C14 -162.8(8)
Mo1 P1 C13 C14 -35.1(8)
C18 N1 C14 C15 0.1(14)
Mo1 N1 C14 C15 -179.0(8)
C18 N1 C14 C13 175.3(9)
Mo1 N1 C14 C13 -3.8(12)
P1 C13 C14 N1 30.0(12)
P1 C13 C14 C15 -154.8(8)
N1 C14 C15 C16 1.0(16)
C13 C14 C15 C16 -174.1(11)
C14 C15 C16 C17 -0.7(18)
C15 C16 C17 C18 -0.6(18)
C16 C17 C18 N1 1.8(17)
C16 C17 C18 C19 -175.1(10)
C14 N1 C18 C17 -1.6(15)
Mo1 N1 C18 C17 177.6(8)
C14 N1 C18 C19 175.4(8)
Mo1 N1 C18 C19 -5.5(11)
C17 C18 C19 P2 -152.9(9)
N1 C18 C19 P2 30.0(12)
C20 P2 C19 C18 -163.1(7)
C26 P2 C19 C18 85.0(8)
Mo1 P2 C19 C18 -34.4(8)
C19 P2 C20 C25 130.6(9)
C26 P2 C20 C25 -116.9(9)
Mo1 P2 C20 C25 21.5(10)
C19 P2 C20 C21 -51.4(10)
C26 P2 C20 C21 61.1(10)
Mo1 P2 C20 C21 -160.5(8)
C25 C20 C21 C22 -1.3(17)
P2 C20 C21 C22 -179.4(9)
C20 C21 C22 C23 3.4(19)
C21 C22 C23 C24 -4.0(19)
C22 C23 C24 C25 2.5(19)
C21 C20 C25 C24 -0.1(16)
P2 C20 C25 C24 177.8(8)
C23 C24 C25 C20 -0.5(18)
C19 P2 C26 C31 179.1(9)
C20 P2 C26 C31 68.8(10)
Mo1 P2 C26 C31 -74.2(10)
C19 P2 C26 C27 -6.4(11)
C20 P2 C26 C27 -116.7(10)
Mo1 P2 C26 C27 100.3(10)
C31 C26 C27 C28 -0.6(18)
P2 C26 C27 C28 -175.1(10)
C26 C27 C28 C29 2(2)
C27 C28 C29 C30 -2(2)
C28 C29 C30 C31 1(2)
C29 C30 C31 C26 1.2(19)
C27 C26 C31 C30 -1.1(18)
P2 C26 C31 C30 173.6(10)
